data_1567053
loop_
_publ_author_name
'Bischof, Tobias'
'Guo, Xueying'
'Krummenacher, Ivo'
'Be\&sler, Lukas'
'Lin, Zhenyang'
'Finze, Maik'
'Braunschweig, Holger'

_publ_section_title
;
 Alkene insertion reactivity of a o-carboranyl-substituted 9-borafluorene
;
_journal_name_full 'Chemical Science'
_journal_paper_doi 10.1039/D2SC02750J
_journal_year 2022
_chemical_formula_moiety 'C22 H31 B11 N2, C6 H6'
_chemical_formula_sum 'C28 H37 B11 N2'
_chemical_formula_weight 520.50
_space_group_crystal_system monoclinic
_space_group_IT_number 14
_space_group_name_Hall '-P 2ybc'
_space_group_name_H-M_alt 'P 1 21/c 1'
_atom_sites_solution_hydrogens geom
_atom_sites_solution_primary dual
_atom_sites_solution_secondary difmap
_audit_creation_method SHELXL-2018/3
_audit_update_record
;
2022-05-12 deposited with the CCDC.	2022-06-02 downloaded from the CCDC.
;
_cell_angle_alpha 90
_cell_angle_beta 96.337(2)
_cell_angle_gamma 90
_cell_formula_units_Z 4
_cell_length_a 13.6036(3)
_cell_length_b 13.3357(2)
_cell_length_c 16.4811(2)
_cell_measurement_reflns_used 9743
_cell_measurement_temperature 100(2)
_cell_measurement_theta_max 76.2830
_cell_measurement_theta_min 4.6880
_cell_volume 2971.63(9)
_computing_cell_refinement 'CrysAlisPro 1.171.40.45a (Rigaku OD, 2019)'
_computing_data_collection 'CrysAlisPro 1.171.40.45a (Rigaku OD, 2019)'
_computing_data_reduction 'CrysAlisPro 1.171.40.45a (Rigaku OD, 2019)'
_computing_molecular_graphics 'SHELXL-2018/3 (Sheldrick, 2018)'
_computing_publication_material 'SHELXL-2018/3 (Sheldrick, 2018)'
_computing_structure_refinement 'SHELXL-2018/3 (Sheldrick, 2018)'
_computing_structure_solution 'SHELXT 2014/5 (Sheldrick, 2014)'
_diffrn_ambient_temperature 100(2)
_diffrn_measured_fraction_theta_full 0.998
_diffrn_measured_fraction_theta_max 0.998
_diffrn_measurement_device_type 'XtaLAB Synergy, Dualflex, HyPix'
_diffrn_measurement_method '\w scans'
_diffrn_radiation_type CuK\a
_diffrn_radiation_wavelength 1.54184
_diffrn_reflns_av_R_equivalents 0.0511
_diffrn_reflns_av_unetI/netI 0.0408
_diffrn_reflns_Laue_measured_fraction_full 0.998
_diffrn_reflns_Laue_measured_fraction_max 0.998
_diffrn_reflns_limit_h_max 15
_diffrn_reflns_limit_h_min -16
_diffrn_reflns_limit_k_max 16
_diffrn_reflns_limit_k_min -15
_diffrn_reflns_limit_l_max 20
_diffrn_reflns_limit_l_min -20
_diffrn_reflns_number 24182
_diffrn_reflns_point_group_measured_fraction_full 0.998
_diffrn_reflns_point_group_measured_fraction_max 0.998
_diffrn_reflns_theta_full 72.000
_diffrn_reflns_theta_max 72.124
_diffrn_reflns_theta_min 3.269
_diffrn_source 'micro-focus sealed X-ray tube'
_exptl_absorpt_coefficient_mu 0.450
_exptl_absorpt_correction_T_max 1.000
_exptl_absorpt_correction_T_min 0.575
_exptl_absorpt_correction_type gaussian
_exptl_absorpt_process_details sadabs
_exptl_crystal_colour colourless
_exptl_crystal_density_diffrn 1.163
_exptl_crystal_description plate
_exptl_crystal_F_000 1096
_exptl_crystal_size_max 0.290
_exptl_crystal_size_mid 0.256
_exptl_crystal_size_min 0.029
_refine_diff_density_max 0.310
_refine_diff_density_min -0.265
_refine_diff_density_rms 0.061
_refine_ls_extinction_method none
_refine_ls_goodness_of_fit_ref 1.047
_refine_ls_hydrogen_treatment mixed
_refine_ls_matrix_type full
_refine_ls_number_parameters 383
_refine_ls_number_reflns 5849
_refine_ls_number_restraints 0
_refine_ls_restrained_S_all 1.047
_refine_ls_R_factor_all 0.0576
_refine_ls_R_factor_gt 0.0516
_refine_ls_shift/su_max 0.001
_refine_ls_shift/su_mean 0.000
_refine_ls_structure_factor_coef Fsqd
_refine_ls_weighting_details 'w=1/[\s^2^(Fo^2^)+(0.0830P)^2^+1.1072P] where P=(Fo^2^+2Fc^2^)/3'
_refine_ls_weighting_scheme calc
_refine_ls_wR_factor_gt 0.1346
_refine_ls_wR_factor_ref 0.1423
_reflns_Friedel_coverage 0.000
_reflns_number_gt 5159
_reflns_number_total 5849
_reflns_threshold_expression 'I > 2\s(I)'
_cod_data_source_file d2sc02750j2.cif
_cod_data_source_block 2DMAP
_cod_original_sg_symbol_H-M 'P 21/c'
_cod_database_code 1567053
_shelx_shelxl_version_number 2018/3
_shelx_space_group_comment
;
The symmetry employed for this shelxl refinement is uniquely defined
by the following loop, which should always be used as a source of
symmetry information in preference to the above space-group names.
They are only intended as comments.
;

loop_
_space_group_symop_operation_xyz
'x, y, z'
'-x, y+1/2, -z+1/2'
'-x, -y, -z'
'x, -y-1/2, z-1/2'

loop_
_atom_site_label
_atom_site_type_symbol
_atom_site_fract_x
_atom_site_fract_y
_atom_site_fract_z
_atom_site_U_iso_or_equiv
_atom_site_adp_type
_atom_site_occupancy
_atom_site_site_symmetry_order
_atom_site_calc_flag
_atom_site_refinement_flags_posn
_atom_site_refinement_flags_adp
_atom_site_refinement_flags_occupancy
_atom_site_disorder_assembly
_atom_site_disorder_group
B1_1 B 0.79829(11) 0.76985(11) 0.57785(9) 0.0184(3) Uani 1 1 d . . . . .
C1_1 C 0.75612(10) 0.84846(10) 0.64211(8) 0.0193(3) Uani 1 1 d . . . . .
C2_1 C 0.79388(10) 0.88775(10) 0.71803(8) 0.0209(3) Uani 1 1 d . . . . .
H2_1 H 0.857943 0.868178 0.741454 0.025 Uiso 1 1 calc R U . . .
C3_1 C 0.73927(11) 0.95509(10) 0.75997(9) 0.0233(3) Uani 1 1 d . . . . .
H3_1 H 0.766574 0.980746 0.811346 0.028 Uiso 1 1 calc R U . . .
C4_1 C 0.64534(11) 0.98490(11) 0.72719(9) 0.0253(3) Uani 1 1 d . . . . .
H4_1 H 0.608173 1.030109 0.756279 0.030 Uiso 1 1 calc R U . . .
C5_1 C 0.60588(11) 0.94798(10) 0.65119(9) 0.0239(3) Uani 1 1 d . . . . .
H5_1 H 0.541902 0.968197 0.628032 0.029 Uiso 1 1 calc R U . . .
C6_1 C 0.66115(10) 0.88128(10) 0.60969(8) 0.0203(3) Uani 1 1 d . . . . .
C7_1 C 0.63158(10) 0.83555(10) 0.52888(8) 0.0213(3) Uani 1 1 d . . . . .
C8_1 C 0.54459(11) 0.85429(11) 0.47805(9) 0.0261(3) Uani 1 1 d . . . . .
H8_1 H 0.497021 0.900154 0.494271 0.031 Uiso 1 1 calc R U . . .
C9_1 C 0.52823(11) 0.80496(12) 0.40314(9) 0.0293(3) Uani 1 1 d . . . . .
H9_1 H 0.469465 0.817443 0.367835 0.035 Uiso 1 1 calc R U . . .
C10_1 C 0.59787(11) 0.73764(11) 0.38026(9) 0.0274(3) Uani 1 1 d . . . . .
H10_1 H 0.586536 0.703854 0.329333 0.033 Uiso 1 1 calc R U . . .
C11_1 C 0.68469(11) 0.71929(11) 0.43183(9) 0.0233(3) Uani 1 1 d . . . . .
H11_1 H 0.731376 0.672436 0.415624 0.028 Uiso 1 1 calc R U . . .
C12_1 C 0.70415(10) 0.76856(10) 0.50677(8) 0.0203(3) Uani 1 1 d . . . . .
C1_2 C 0.83568(10) 0.65682(10) 0.61705(8) 0.0184(3) Uani 1 1 d . . . . .
C2_2 C 0.75885(10) 0.58362(10) 0.66477(8) 0.0216(3) Uani 1 1 d . . . . .
C3_2 C 0.65527(11) 0.62112(12) 0.67266(10) 0.0293(3) Uani 1 1 d . . . . .
H3A_2 H 0.627406 0.650958 0.620817 0.044 Uiso 1 1 calc R U . . .
H3B_2 H 0.657678 0.671757 0.715926 0.044 Uiso 1 1 calc R U . . .
H3C_2 H 0.613690 0.564931 0.686325 0.044 Uiso 1 1 calc R U . . .
B4_2 B 0.91200(12) 0.57994(12) 0.56769(9) 0.0206(3) Uani 1 1 d . . . . .
H4_2 H 0.941923 0.601841 0.509577 0.026(4) Uiso 1 1 calc R . . . .
B5_2 B 0.78621(12) 0.54862(12) 0.56994(9) 0.0215(3) Uani 1 1 d . . . . .
H5_2 H 0.731709 0.550182 0.513816 0.034(5) Uiso 1 1 calc R . . . .
B6_2 B 0.85505(12) 0.64048(12) 0.72258(9) 0.0219(3) Uani 1 1 d . . . . .
H6_2 H 0.846131 0.702445 0.767044 0.034(5) Uiso 1 1 calc R . . . .
B7_2 B 0.82061(13) 0.51515(12) 0.74220(10) 0.0241(3) Uani 1 1 d . . . . .
H7_2 H 0.788993 0.494073 0.799774 0.047(6) Uiso 1 1 calc R . . . .
B8_2 B 0.94722(12) 0.54676(12) 0.74076(10) 0.0230(3) Uani 1 1 d . . . . .
H8_2 H 1.000638 0.546444 0.797568 0.036(5) Uiso 1 1 calc R . . . .
B9_2 B 0.98286(12) 0.50871(12) 0.64458(10) 0.0220(3) Uani 1 1 d . . . . .
H9_2 H 1.059890 0.483121 0.637610 0.030(5) Uiso 1 1 calc R . . . .
B10_2 B 0.87795(12) 0.45413(12) 0.58715(9) 0.0217(3) Uani 1 1 d . . . . .
H10_2 H 0.885356 0.392424 0.542125 0.029(4) Uiso 1 1 calc R . . . .
B11_2 B 0.77848(12) 0.45842(12) 0.64782(10) 0.0232(3) Uani 1 1 d . . . . .
H11_2 H 0.719090 0.399881 0.643073 0.042(5) Uiso 1 1 calc R . . . .
B12_2 B 0.89999(12) 0.43334(12) 0.69451(9) 0.0220(3) Uani 1 1 d . . . . .
H12_2 H 0.922116 0.358099 0.720654 0.031(5) Uiso 1 1 calc R . . . .
B3_2 B 0.95460(12) 0.63688(12) 0.66210(10) 0.0213(3) Uani 1 1 d . . . . .
H3_2 H 1.012828 0.696612 0.666696 0.036(5) Uiso 1 1 calc R . . . .
N1_3 N 0.89392(9) 0.81520(8) 0.54140(7) 0.0192(2) Uani 1 1 d . . . . .
N2_3 N 1.16764(9) 0.88854(9) 0.46372(7) 0.0244(3) Uani 1 1 d . . . . .
C3_3 C 1.00531(11) 0.81216(10) 0.43768(8) 0.0217(3) Uani 1 1 d . . . . .
H3_3 H 1.017431 0.791200 0.384595 0.026 Uiso 1 1 calc R U . . .
C4_3 C 1.07852(10) 0.86749(10) 0.48693(8) 0.0209(3) Uani 1 1 d . . . . .
C5_3 C 1.05041(10) 0.90019(10) 0.56322(8) 0.0218(3) Uani 1 1 d . . . . .
H5_3 H 1.093794 0.941620 0.597703 0.026 Uiso 1 1 calc R U . . .
C6_3 C 0.96153(11) 0.87240(10) 0.58713(8) 0.0209(3) Uani 1 1 d . . . . .
H6_3 H 0.945958 0.894441 0.639014 0.025 Uiso 1 1 calc R U . . .
C7_3 C 1.19842(12) 0.84781(12) 0.38808(9) 0.0293(3) Uani 1 1 d . . . . .
H7A_3 H 1.153486 0.871767 0.341550 0.044 Uiso 1 1 calc R U . . .
H7B_3 H 1.196479 0.774394 0.389930 0.044 Uiso 1 1 calc R U . . .
H7C_3 H 1.265924 0.869985 0.382098 0.044 Uiso 1 1 calc R U . . .
C8_3 C 1.24145(11) 0.94184(12) 0.51854(9) 0.0274(3) Uani 1 1 d . . . . .
H8A_3 H 1.301929 0.950236 0.491987 0.041 Uiso 1 1 calc R U . . .
H8B_3 H 1.256382 0.903214 0.568985 0.041 Uiso 1 1 calc R U . . .
H8C_3 H 1.215618 1.007847 0.531473 0.041 Uiso 1 1 calc R U . . .
C2_3 C 0.91777(11) 0.78895(10) 0.46611(8) 0.0207(3) Uani 1 1 d . . . . .
H2_3 H 0.870442 0.752199 0.431287 0.025 Uiso 1 1 calc R U . . .
C1_4 C 0.42592(12) 0.75251(12) 0.66362(10) 0.0320(4) Uani 1 1 d . . . . .
H1_4 H 0.491952 0.773546 0.679545 0.038 Uiso 1 1 calc R U . . .
C2_4 C 0.40335(12) 0.69876(12) 0.59182(10) 0.0307(3) Uani 1 1 d . . . . .
H2_4 H 0.453889 0.683268 0.558394 0.037 Uiso 1 1 calc R U . . .
C3_4 C 0.30753(12) 0.66789(12) 0.56906(10) 0.0300(3) Uani 1 1 d . . . . .
H3_4 H 0.292260 0.631223 0.519867 0.036 Uiso 1 1 calc R U . . .
C4_4 C 0.23341(12) 0.69002(12) 0.61749(10) 0.0309(3) Uani 1 1 d . . . . .
H4_4 H 0.167541 0.668312 0.601779 0.037 Uiso 1 1 calc R U . . .
C5_4 C 0.25591(13) 0.74411(13) 0.68915(10) 0.0333(4) Uani 1 1 d . . . . .
H5_4 H 0.205401 0.759691 0.722584 0.040 Uiso 1 1 calc R U . . .
C6_4 C 0.35221(13) 0.77529(13) 0.71175(10) 0.0345(4) Uani 1 1 d . . . . .
H6_4 H 0.367537 0.812545 0.760641 0.041 Uiso 1 1 calc R U . . .

loop_
_atom_site_aniso_label
_atom_site_aniso_U_11
_atom_site_aniso_U_22
_atom_site_aniso_U_33
_atom_site_aniso_U_23
_atom_site_aniso_U_13
_atom_site_aniso_U_12
B1_1 0.0219(7) 0.0164(7) 0.0165(7) 0.0004(5) 0.0011(5) 0.0003(6)
C1_1 0.0226(7) 0.0167(6) 0.0189(6) 0.0013(5) 0.0033(5) -0.0010(5)
C2_1 0.0244(7) 0.0187(6) 0.0198(6) 0.0008(5) 0.0028(5) -0.0007(5)
C3_1 0.0313(7) 0.0189(7) 0.0201(6) -0.0015(5) 0.0053(5) -0.0026(6)
C4_1 0.0303(8) 0.0202(7) 0.0268(7) -0.0014(5) 0.0094(6) 0.0016(6)
C5_1 0.0246(7) 0.0198(7) 0.0274(7) 0.0025(5) 0.0037(6) 0.0029(5)
C6_1 0.0233(7) 0.0160(6) 0.0217(7) 0.0026(5) 0.0035(5) -0.0007(5)
C7_1 0.0235(7) 0.0178(6) 0.0222(7) 0.0027(5) 0.0016(5) -0.0005(5)
C8_1 0.0251(7) 0.0239(7) 0.0286(7) 0.0022(6) -0.0006(6) 0.0027(6)
C9_1 0.0281(8) 0.0299(8) 0.0274(7) 0.0033(6) -0.0076(6) 0.0000(6)
C10_1 0.0329(8) 0.0268(7) 0.0210(7) 0.0004(6) -0.0044(6) -0.0027(6)
C11_1 0.0275(7) 0.0213(7) 0.0205(6) 0.0001(5) 0.0001(5) -0.0002(5)
C12_1 0.0233(7) 0.0179(6) 0.0193(6) 0.0022(5) 0.0007(5) -0.0012(5)
C1_2 0.0192(6) 0.0199(7) 0.0158(6) -0.0007(5) 0.0011(5) -0.0005(5)
C2_2 0.0234(7) 0.0207(7) 0.0209(6) 0.0030(5) 0.0036(5) 0.0006(5)
C3_2 0.0241(7) 0.0294(8) 0.0357(8) 0.0061(6) 0.0093(6) 0.0038(6)
B4_2 0.0232(7) 0.0192(7) 0.0194(7) 0.0002(6) 0.0032(6) 0.0023(6)
B5_2 0.0251(8) 0.0184(7) 0.0202(7) -0.0006(6) -0.0008(6) -0.0014(6)
B6_2 0.0283(8) 0.0208(7) 0.0161(7) 0.0009(6) 0.0007(6) 0.0024(6)
B7_2 0.0294(8) 0.0226(8) 0.0206(7) 0.0038(6) 0.0041(6) 0.0029(6)
B8_2 0.0282(8) 0.0204(8) 0.0193(7) 0.0010(6) -0.0022(6) 0.0028(6)
B9_2 0.0230(8) 0.0200(7) 0.0225(7) 0.0011(6) 0.0010(6) 0.0016(6)
B10_2 0.0266(8) 0.0177(7) 0.0205(7) -0.0002(5) 0.0009(6) 0.0014(6)
B11_2 0.0253(8) 0.0184(7) 0.0257(8) 0.0020(6) 0.0014(6) 0.0000(6)
B12_2 0.0265(8) 0.0191(7) 0.0202(7) 0.0021(6) 0.0011(6) 0.0012(6)
B3_2 0.0214(7) 0.0200(7) 0.0218(7) 0.0009(6) -0.0014(6) 0.0008(6)
N1_3 0.0235(6) 0.0176(5) 0.0163(5) 0.0011(4) 0.0013(4) 0.0013(4)
N2_3 0.0261(6) 0.0248(6) 0.0233(6) 0.0004(5) 0.0060(5) -0.0015(5)
C3_3 0.0284(7) 0.0200(6) 0.0170(6) 0.0021(5) 0.0036(5) 0.0025(5)
C4_3 0.0255(7) 0.0168(6) 0.0206(6) 0.0039(5) 0.0037(5) 0.0021(5)
C5_3 0.0252(7) 0.0190(7) 0.0212(7) -0.0007(5) 0.0020(5) -0.0008(5)
C6_3 0.0258(7) 0.0188(6) 0.0180(6) -0.0005(5) 0.0023(5) 0.0004(5)
C7_3 0.0304(8) 0.0329(8) 0.0262(7) -0.0003(6) 0.0103(6) -0.0003(6)
C8_3 0.0265(7) 0.0278(8) 0.0284(7) 0.0027(6) 0.0050(6) -0.0036(6)
C2_3 0.0272(7) 0.0183(6) 0.0164(6) 0.0014(5) 0.0007(5) 0.0004(5)
C1_4 0.0280(8) 0.0297(8) 0.0366(9) -0.0010(6) -0.0038(6) -0.0015(6)
C2_4 0.0294(8) 0.0327(8) 0.0310(8) -0.0016(6) 0.0074(6) 0.0011(6)
C3_4 0.0332(8) 0.0269(8) 0.0294(8) -0.0047(6) 0.0007(6) 0.0001(6)
C4_4 0.0255(7) 0.0280(8) 0.0391(9) 0.0060(6) 0.0027(6) -0.0013(6)
C5_4 0.0375(9) 0.0337(8) 0.0305(8) 0.0079(6) 0.0121(7) 0.0118(7)
C6_4 0.0453(10) 0.0314(8) 0.0253(8) -0.0037(6) -0.0034(7) 0.0099(7)

loop_
_atom_type_symbol
_atom_type_description
_atom_type_scat_dispersion_real
_atom_type_scat_dispersion_imag
_atom_type_scat_source
C C 0.0181 0.0091 'International Tables Vol C Tables 4.2.6.8 and 6.1.1.4'
H H 0.0000 0.0000 'International Tables Vol C Tables 4.2.6.8 and 6.1.1.4'
B B 0.0090 0.0039 'International Tables Vol C Tables 4.2.6.8 and 6.1.1.4'
N N 0.0311 0.0180 'International Tables Vol C Tables 4.2.6.8 and 6.1.1.4'

loop_
_geom_angle_atom_site_label_1
_geom_angle_atom_site_label_2
_geom_angle_atom_site_label_3
_geom_angle
_geom_angle_site_symmetry_1
_geom_angle_site_symmetry_3
_geom_angle_publ_flag
N1_3 B1_1 C12_1 109.72(10) . . ?
N1_3 B1_1 C1_1 110.85(11) . . ?
C12_1 B1_1 C1_1 99.63(11) . . ?
N1_3 B1_1 C1_2 104.79(10) . . ?
C12_1 B1_1 C1_2 116.18(11) . . ?
C1_1 B1_1 C1_2 115.74(11) . . ?
C2_1 C1_1 C6_1 116.87(12) . . ?
C2_1 C1_1 B1_1 134.17(12) . . ?
C6_1 C1_1 B1_1 108.95(11) . . ?
C3_1 C2_1 C1_1 121.35(13) . . ?
C3_1 C2_1 H2_1 119.3 . . ?
C1_1 C2_1 H2_1 119.3 . . ?
C4_1 C3_1 C2_1 120.54(13) . . ?
C4_1 C3_1 H3_1 119.7 . . ?
C2_1 C3_1 H3_1 119.7 . . ?
C3_1 C4_1 C5_1 119.59(13) . . ?
C3_1 C4_1 H4_1 120.2 . . ?
C5_1 C4_1 H4_1 120.2 . . ?
C6_1 C5_1 C4_1 119.40(14) . . ?
C6_1 C5_1 H5_1 120.3 . . ?
C4_1 C5_1 H5_1 120.3 . . ?
C5_1 C6_1 C1_1 122.23(13) . . ?
C5_1 C6_1 C7_1 126.71(13) . . ?
C1_1 C6_1 C7_1 111.06(12) . . ?
C8_1 C7_1 C12_1 122.04(13) . . ?
C8_1 C7_1 C6_1 126.51(13) . . ?
C12_1 C7_1 C6_1 111.44(12) . . ?
C7_1 C8_1 C9_1 119.27(14) . . ?
C7_1 C8_1 H8_1 120.4 . . ?
C9_1 C8_1 H8_1 120.4 . . ?
C10_1 C9_1 C8_1 119.91(14) . . ?
C10_1 C9_1 H9_1 120.0 . . ?
C8_1 C9_1 H9_1 120.0 . . ?
C9_1 C10_1 C11_1 120.28(14) . . ?
C9_1 C10_1 H10_1 119.9 . . ?
C11_1 C10_1 H10_1 119.9 . . ?
C12_1 C11_1 C10_1 121.30(14) . . ?
C12_1 C11_1 H11_1 119.3 . . ?
C10_1 C11_1 H11_1 119.3 . . ?
C11_1 C12_1 C7_1 117.17(13) . . ?
C11_1 C12_1 B1_1 133.92(13) . . ?
C7_1 C12_1 B1_1 108.86(11) . . ?
C2_2 C1_2 B1_1 121.12(10) . . ?
C2_2 C1_2 B3_2 108.06(10) . . ?
B1_1 C1_2 B3_2 121.92(11) . . ?
C2_2 C1_2 B4_2 108.18(10) . . ?
B1_1 C1_2 B4_2 121.29(10) . . ?
B3_2 C1_2 B4_2 61.75(9) . . ?
C2_2 C1_2 B5_2 59.92(8) . . ?
B1_1 C1_2 B5_2 118.86(10) . . ?
B3_2 C1_2 B5_2 111.27(10) . . ?
B4_2 C1_2 B5_2 61.29(9) . . ?
C2_2 C1_2 B6_2 59.72(8) . . ?
B1_1 C1_2 B6_2 119.80(10) . . ?
B3_2 C1_2 B6_2 61.31(9) . . ?
B4_2 C1_2 B6_2 111.31(10) . . ?
B5_2 C1_2 B6_2 110.49(10) . . ?
C3_2 C2_2 C1_2 118.63(11) . . ?
C3_2 C2_2 B6_2 117.92(12) . . ?
C1_2 C2_2 B6_2 61.80(8) . . ?
C3_2 C2_2 B5_2 117.83(12) . . ?
C1_2 C2_2 B5_2 61.54(8) . . ?
B6_2 C2_2 B5_2 113.57(11) . . ?
C3_2 C2_2 B7_2 119.80(12) . . ?
C1_2 C2_2 B7_2 112.20(11) . . ?
B6_2 C2_2 B7_2 62.51(9) . . ?
B5_2 C2_2 B7_2 113.39(11) . . ?
C3_2 C2_2 B11_2 119.84(12) . . ?
C1_2 C2_2 B11_2 111.78(10) . . ?
B6_2 C2_2 B11_2 113.49(11) . . ?
B5_2 C2_2 B11_2 62.16(9) . . ?
B7_2 C2_2 B11_2 62.02(9) . . ?
C2_2 C3_2 H3A_2 109.5 . . ?
C2_2 C3_2 H3B_2 109.5 . . ?
H3A_2 C3_2 H3B_2 109.5 . . ?
C2_2 C3_2 H3C_2 109.5 . . ?
H3A_2 C3_2 H3C_2 109.5 . . ?
H3B_2 C3_2 H3C_2 109.5 . . ?
C1_2 B4_2 B5_2 59.72(8) . . ?
C1_2 B4_2 B3_2 59.10(8) . . ?
B5_2 B4_2 B3_2 107.88(11) . . ?
C1_2 B4_2 B10_2 107.05(11) . . ?
B5_2 B4_2 B10_2 60.06(9) . . ?
B3_2 B4_2 B10_2 108.21(11) . . ?
C1_2 B4_2 B9_2 106.75(10) . . ?
B5_2 B4_2 B9_2 107.98(11) . . ?
B3_2 B4_2 B9_2 60.27(9) . . ?
B10_2 B4_2 B9_2 59.98(9) . . ?
C1_2 B4_2 H4_2 122.9 . . ?
B5_2 B4_2 H4_2 121.6 . . ?
B3_2 B4_2 H4_2 121.7 . . ?
B10_2 B4_2 H4_2 121.8 . . ?
B9_2 B4_2 H4_2 121.9 . . ?
C2_2 B5_2 C1_2 58.54(8) . . ?
C2_2 B5_2 B4_2 105.29(11) . . ?
C1_2 B5_2 B4_2 58.99(8) . . ?
C2_2 B5_2 B11_2 59.13(9) . . ?
C1_2 B5_2 B11_2 106.93(11) . . ?
B4_2 B5_2 B11_2 108.13(11) . . ?
C2_2 B5_2 B10_2 105.54(11) . . ?
C1_2 B5_2 B10_2 106.70(11) . . ?
B4_2 B5_2 B10_2 60.34(9) . . ?
B11_2 B5_2 B10_2 59.91(9) . . ?
C2_2 B5_2 H5_2 123.9 . . ?
C1_2 B5_2 H5_2 122.8 . . ?
B4_2 B5_2 H5_2 122.2 . . ?
B11_2 B5_2 H5_2 121.6 . . ?
B10_2 B5_2 H5_2 122.4 . . ?
C2_2 B6_2 C1_2 58.48(8) . . ?
C2_2 B6_2 B3_2 105.11(11) . . ?
C1_2 B6_2 B3_2 58.81(8) . . ?
C2_2 B6_2 B8_2 105.39(11) . . ?
C1_2 B6_2 B8_2 106.44(11) . . ?
B3_2 B6_2 B8_2 60.32(9) . . ?
C2_2 B6_2 B7_2 58.84(9) . . ?
C1_2 B6_2 B7_2 106.60(11) . . ?
B3_2 B6_2 B7_2 108.13(11) . . ?
B8_2 B6_2 B7_2 60.08(9) . . ?
C2_2 B6_2 H6_2 124.1 . . ?
C1_2 B6_2 H6_2 123.0 . . ?
B3_2 B6_2 H6_2 122.3 . . ?
B8_2 B6_2 H6_2 122.4 . . ?
B7_2 B6_2 H6_2 121.7 . . ?
C2_2 B7_2 B11_2 59.17(9) . . ?
C2_2 B7_2 B6_2 58.65(9) . . ?
B11_2 B7_2 B6_2 108.00(11) . . ?
C2_2 B7_2 B8_2 105.09(11) . . ?
B11_2 B7_2 B8_2 108.10(11) . . ?
B6_2 B7_2 B8_2 59.89(9) . . ?
C2_2 B7_2 B12_2 105.65(11) . . ?
B11_2 B7_2 B12_2 60.13(9) . . ?
B6_2 B7_2 B12_2 108.17(11) . . ?
B8_2 B7_2 B12_2 60.17(9) . . ?
C2_2 B7_2 H7_2 124.2 . . ?
B11_2 B7_2 H7_2 121.4 . . ?
B6_2 B7_2 H7_2 121.6 . . ?
B8_2 B7_2 H7_2 122.3 . . ?
B12_2 B7_2 H7_2 122.0 . . ?
B6_2 B8_2 B7_2 60.04(9) . . ?
B6_2 B8_2 B3_2 59.74(9) . . ?
B7_2 B8_2 B3_2 107.63(11) . . ?
B6_2 B8_2 B12_2 108.14(11) . . ?
B7_2 B8_2 B12_2 59.98(9) . . ?
B3_2 B8_2 B12_2 107.97(11) . . ?
B6_2 B8_2 B9_2 107.89(11) . . ?
B7_2 B8_2 B9_2 107.69(11) . . ?
B3_2 B8_2 B9_2 60.08(9) . . ?
B12_2 B8_2 B9_2 59.89(9) . . ?
B6_2 B8_2 H8_2 121.7 . . ?
B7_2 B8_2 H8_2 121.9 . . ?
B3_2 B8_2 H8_2 121.9 . . ?
B12_2 B8_2 H8_2 121.6 . . ?
B9_2 B8_2 H8_2 121.8 . . ?
B12_2 B9_2 B10_2 60.18(9) . . ?
B12_2 B9_2 B4_2 108.06(11) . . ?
B10_2 B9_2 B4_2 59.99(9) . . ?
B12_2 B9_2 B8_2 60.04(9) . . ?
B10_2 B9_2 B8_2 107.99(11) . . ?
B4_2 B9_2 B8_2 107.60(11) . . ?
B12_2 B9_2 B3_2 107.93(11) . . ?
B10_2 B9_2 B3_2 107.69(11) . . ?
B4_2 B9_2 B3_2 59.60(9) . . ?
B8_2 B9_2 B3_2 59.88(9) . . ?
B12_2 B9_2 H9_2 121.6 . . ?
B10_2 B9_2 H9_2 121.7 . . ?
B4_2 B9_2 H9_2 121.9 . . ?
B8_2 B9_2 H9_2 121.8 . . ?
B3_2 B9_2 H9_2 122.0 . . ?
B11_2 B10_2 B5_2 59.95(9) . . ?
B11_2 B10_2 B9_2 107.74(11) . . ?
B5_2 B10_2 B9_2 107.66(11) . . ?
B11_2 B10_2 B4_2 107.57(11) . . ?
B5_2 B10_2 B4_2 59.59(9) . . ?
B9_2 B10_2 B4_2 60.03(9) . . ?
B11_2 B10_2 B12_2 59.99(9) . . ?
B5_2 B10_2 B12_2 107.89(11) . . ?
B9_2 B10_2 B12_2 59.90(9) . . ?
B4_2 B10_2 B12_2 107.87(11) . . ?
B11_2 B10_2 H10_2 121.9 . . ?
B5_2 B10_2 H10_2 121.9 . . ?
B9_2 B10_2 H10_2 121.9 . . ?
B4_2 B10_2 H10_2 122.0 . . ?
B12_2 B10_2 H10_2 121.7 . . ?
C2_2 B11_2 B7_2 58.81(9) . . ?
C2_2 B11_2 B10_2 105.40(11) . . ?
B7_2 B11_2 B10_2 108.49(12) . . ?
C2_2 B11_2 B5_2 58.71(8) . . ?
B7_2 B11_2 B5_2 107.92(11) . . ?
B10_2 B11_2 B5_2 60.14(9) . . ?
C2_2 B11_2 B12_2 105.45(11) . . ?
B7_2 B11_2 B12_2 60.23(9) . . ?
B10_2 B11_2 B12_2 60.38(9) . . ?
B5_2 B11_2 B12_2 108.37(11) . . ?
C2_2 B11_2 H11_2 124.4 . . ?
B7_2 B11_2 H11_2 121.4 . . ?
B10_2 B11_2 H11_2 121.9 . . ?
B5_2 B11_2 H11_2 121.5 . . ?
B12_2 B11_2 H11_2 121.9 . . ?
B11_2 B12_2 B7_2 59.64(9) . . ?
B11_2 B12_2 B9_2 107.46(11) . . ?
B7_2 B12_2 B9_2 107.74(11) . . ?
B11_2 B12_2 B8_2 107.45(11) . . ?
B7_2 B12_2 B8_2 59.85(9) . . ?
B9_2 B12_2 B8_2 60.07(9) . . ?
B11_2 B12_2 B10_2 59.63(9) . . ?
B7_2 B12_2 B10_2 107.42(11) . . ?
B9_2 B12_2 B10_2 59.92(9) . . ?
B8_2 B12_2 B10_2 107.80(11) . . ?
B11_2 B12_2 H12_2 122.2 . . ?
B7_2 B12_2 H12_2 122.0 . . ?
B9_2 B12_2 H12_2 121.8 . . ?
B8_2 B12_2 H12_2 121.8 . . ?
B10_2 B12_2 H12_2 122.0 . . ?
C1_2 B3_2 B6_2 59.88(8) . . ?
C1_2 B3_2 B4_2 59.15(8) . . ?
B6_2 B3_2 B4_2 108.07(11) . . ?
C1_2 B3_2 B8_2 106.99(11) . . ?
B6_2 B3_2 B8_2 59.95(9) . . ?
B4_2 B3_2 B8_2 108.14(11) . . ?
C1_2 B3_2 B9_2 106.67(11) . . ?
B6_2 B3_2 B9_2 108.03(11) . . ?
B4_2 B3_2 B9_2 60.12(9) . . ?
B8_2 B3_2 B9_2 60.04(9) . . ?
C1_2 B3_2 H3_2 122.8 . . ?
B6_2 B3_2 H3_2 121.5 . . ?
B4_2 B3_2 H3_2 121.7 . . ?
B8_2 B3_2 H3_2 121.8 . . ?
B9_2 B3_2 H3_2 122.0 . . ?
C6_3 N1_3 C2_3 115.80(12) . . ?
C6_3 N1_3 B1_1 121.99(11) . . ?
C2_3 N1_3 B1_1 121.79(11) . . ?
C4_3 N2_3 C8_3 120.49(12) . . ?
C4_3 N2_3 C7_3 121.22(13) . . ?
C8_3 N2_3 C7_3 117.80(12) . . ?
C2_3 C3_3 C4_3 120.39(13) . . ?
C2_3 C3_3 H3_3 119.8 . . ?
C4_3 C3_3 H3_3 119.8 . . ?
N2_3 C4_3 C3_3 123.02(13) . . ?
N2_3 C4_3 C5_3 121.86(13) . . ?
C3_3 C4_3 C5_3 115.12(12) . . ?
C6_3 C5_3 C4_3 120.37(13) . . ?
C6_3 C5_3 H5_3 119.8 . . ?
C4_3 C5_3 H5_3 119.8 . . ?
N1_3 C6_3 C5_3 124.07(13) . . ?
N1_3 C6_3 H6_3 118.0 . . ?
C5_3 C6_3 H6_3 118.0 . . ?
N2_3 C7_3 H7A_3 109.5 . . ?
N2_3 C7_3 H7B_3 109.5 . . ?
H7A_3 C7_3 H7B_3 109.5 . . ?
N2_3 C7_3 H7C_3 109.5 . . ?
H7A_3 C7_3 H7C_3 109.5 . . ?
H7B_3 C7_3 H7C_3 109.5 . . ?
N2_3 C8_3 H8A_3 109.5 . . ?
N2_3 C8_3 H8B_3 109.5 . . ?
H8A_3 C8_3 H8B_3 109.5 . . ?
N2_3 C8_3 H8C_3 109.5 . . ?
H8A_3 C8_3 H8C_3 109.5 . . ?
H8B_3 C8_3 H8C_3 109.5 . . ?
N1_3 C2_3 C3_3 124.04(13) . . ?
N1_3 C2_3 H2_3 118.0 . . ?
C3_3 C2_3 H2_3 118.0 . . ?
C6_4 C1_4 C2_4 119.83(15) . . ?
C6_4 C1_4 H1_4 120.1 . . ?
C2_4 C1_4 H1_4 120.1 . . ?
C3_4 C2_4 C1_4 119.96(15) . . ?
C3_4 C2_4 H2_4 120.0 . . ?
C1_4 C2_4 H2_4 120.0 . . ?
C2_4 C3_4 C4_4 120.41(15) . . ?
C2_4 C3_4 H3_4 119.8 . . ?
C4_4 C3_4 H3_4 119.8 . . ?
C3_4 C4_4 C5_4 119.64(15) . . ?
C3_4 C4_4 H4_4 120.2 . . ?
C5_4 C4_4 H4_4 120.2 . . ?
C6_4 C5_4 C4_4 119.84(15) . . ?
C6_4 C5_4 H5_4 120.1 . . ?
C4_4 C5_4 H5_4 120.1 . . ?
C1_4 C6_4 C5_4 120.33(15) . . ?
C1_4 C6_4 H6_4 119.8 . . ?
C5_4 C6_4 H6_4 119.8 . . ?

loop_
_geom_bond_atom_site_label_1
_geom_bond_atom_site_label_2
_geom_bond_distance
_geom_bond_site_symmetry_2
_geom_bond_publ_flag
B1_1 N1_3 1.6098(19) . ?
B1_1 C12_1 1.638(2) . ?
B1_1 C1_1 1.6382(19) . ?
B1_1 C1_2 1.6957(19) . ?
C1_1 C2_1 1.4006(19) . ?
C1_1 C6_1 1.4121(19) . ?
C2_1 C3_1 1.396(2) . ?
C2_1 H2_1 0.9500 . ?
C3_1 C4_1 1.389(2) . ?
C3_1 H3_1 0.9500 . ?
C4_1 C5_1 1.397(2) . ?
C4_1 H4_1 0.9500 . ?
C5_1 C6_1 1.392(2) . ?
C5_1 H5_1 0.9500 . ?
C6_1 C7_1 1.4796(19) . ?
C7_1 C8_1 1.395(2) . ?
C7_1 C12_1 1.409(2) . ?
C8_1 C9_1 1.395(2) . ?
C8_1 H8_1 0.9500 . ?
C9_1 C10_1 1.387(2) . ?
C9_1 H9_1 0.9500 . ?
C10_1 C11_1 1.398(2) . ?
C10_1 H10_1 0.9500 . ?
C11_1 C12_1 1.3983(19) . ?
C11_1 H11_1 0.9500 . ?
C1_2 C2_2 1.6868(19) . ?
C1_2 B3_2 1.725(2) . ?
C1_2 B4_2 1.725(2) . ?
C1_2 B5_2 1.739(2) . ?
C1_2 B6_2 1.744(2) . ?
C2_2 C3_2 1.514(2) . ?
C2_2 B6_2 1.709(2) . ?
C2_2 B5_2 1.711(2) . ?
C2_2 B7_2 1.712(2) . ?
C2_2 B11_2 1.719(2) . ?
C3_2 H3A_2 0.9800 . ?
C3_2 H3B_2 0.9800 . ?
C3_2 H3C_2 0.9800 . ?
B4_2 B5_2 1.766(2) . ?
B4_2 B3_2 1.770(2) . ?
B4_2 B10_2 1.779(2) . ?
B4_2 B9_2 1.780(2) . ?
B4_2 H4_2 1.1200 . ?
B5_2 B11_2 1.771(2) . ?
B5_2 B10_2 1.774(2) . ?
B5_2 H5_2 1.1200 . ?
B6_2 B3_2 1.769(2) . ?
B6_2 B8_2 1.772(2) . ?
B6_2 B7_2 1.775(2) . ?
B6_2 H6_2 1.1200 . ?
B7_2 B11_2 1.767(2) . ?
B7_2 B8_2 1.776(2) . ?
B7_2 B12_2 1.778(2) . ?
B7_2 H7_2 1.1200 . ?
B8_2 B3_2 1.779(2) . ?
B8_2 B12_2 1.781(2) . ?
B8_2 B9_2 1.782(2) . ?
B8_2 H8_2 1.1200 . ?
B9_2 B12_2 1.779(2) . ?
B9_2 B10_2 1.779(2) . ?
B9_2 B3_2 1.782(2) . ?
B9_2 H9_2 1.1200 . ?
B10_2 B11_2 1.770(2) . ?
B10_2 B12_2 1.783(2) . ?
B10_2 H10_2 1.1200 . ?
B11_2 B12_2 1.776(2) . ?
B11_2 H11_2 1.1200 . ?
B12_2 H12_2 1.1200 . ?
B3_2 H3_2 1.1200 . ?
N1_3 C6_3 1.3574(18) . ?
N1_3 C2_3 1.3625(18) . ?
N2_3 C4_3 1.3406(19) . ?
N2_3 C8_3 1.4593(19) . ?
N2_3 C7_3 1.4627(19) . ?
C3_3 C2_3 1.363(2) . ?
C3_3 C4_3 1.420(2) . ?
C3_3 H3_3 0.9500 . ?
C4_3 C5_3 1.4225(19) . ?
C5_3 C6_3 1.364(2) . ?
C5_3 H5_3 0.9500 . ?
C6_3 H6_3 0.9500 . ?
C7_3 H7A_3 0.9800 . ?
C7_3 H7B_3 0.9800 . ?
C7_3 H7C_3 0.9800 . ?
C8_3 H8A_3 0.9800 . ?
C8_3 H8B_3 0.9800 . ?
C8_3 H8C_3 0.9800 . ?
C2_3 H2_3 0.9500 . ?
C1_4 C6_4 1.379(2) . ?
C1_4 C2_4 1.389(2) . ?
C1_4 H1_4 0.9500 . ?
C2_4 C3_4 1.379(2) . ?
C2_4 H2_4 0.9500 . ?
C3_4 C4_4 1.385(2) . ?
C3_4 H3_4 0.9500 . ?
C4_4 C5_4 1.389(2) . ?
C4_4 H4_4 0.9500 . ?
C5_4 C6_4 1.386(3) . ?
C5_4 H5_4 0.9500 . ?
C6_4 H6_4 0.9500 . ?

loop_
_geom_torsion_atom_site_label_1
_geom_torsion_atom_site_label_2
_geom_torsion_atom_site_label_3
_geom_torsion_atom_site_label_4
_geom_torsion
_geom_torsion_site_symmetry_1
_geom_torsion_site_symmetry_2
_geom_torsion_site_symmetry_3
_geom_torsion_site_symmetry_4
_geom_torsion_publ_flag
N1_3 B1_1 C1_1 C2_1 -64.65(19) . . . . ?
C12_1 B1_1 C1_1 C2_1 179.83(14) . . . . ?
C1_2 B1_1 C1_1 C2_1 54.5(2) . . . . ?
N1_3 B1_1 C1_1 C6_1 114.75(12) . . . . ?
C12_1 B1_1 C1_1 C6_1 -0.77(13) . . . . ?
C1_2 B1_1 C1_1 C6_1 -126.11(12) . . . . ?
C6_1 C1_1 C2_1 C3_1 0.9(2) . . . . ?
B1_1 C1_1 C2_1 C3_1 -179.74(13) . . . . ?
C1_1 C2_1 C3_1 C4_1 0.1(2) . . . . ?
C2_1 C3_1 C4_1 C5_1 -0.8(2) . . . . ?
C3_1 C4_1 C5_1 C6_1 0.4(2) . . . . ?
C4_1 C5_1 C6_1 C1_1 0.6(2) . . . . ?
C4_1 C5_1 C6_1 C7_1 -179.49(13) . . . . ?
C2_1 C1_1 C6_1 C5_1 -1.2(2) . . . . ?
B1_1 C1_1 C6_1 C5_1 179.23(12) . . . . ?
C2_1 C1_1 C6_1 C7_1 178.84(12) . . . . ?
B1_1 C1_1 C6_1 C7_1 -0.68(15) . . . . ?
C5_1 C6_1 C7_1 C8_1 2.9(2) . . . . ?
C1_1 C6_1 C7_1 C8_1 -177.17(13) . . . . ?
C5_1 C6_1 C7_1 C12_1 -177.75(13) . . . . ?
C1_1 C6_1 C7_1 C12_1 2.15(16) . . . . ?
C12_1 C7_1 C8_1 C9_1 0.4(2) . . . . ?
C6_1 C7_1 C8_1 C9_1 179.65(14) . . . . ?
C7_1 C8_1 C9_1 C10_1 0.4(2) . . . . ?
C8_1 C9_1 C10_1 C11_1 -0.3(2) . . . . ?
C9_1 C10_1 C11_1 C12_1 -0.7(2) . . . . ?
C10_1 C11_1 C12_1 C7_1 1.5(2) . . . . ?
C10_1 C11_1 C12_1 B1_1 -175.99(14) . . . . ?
C8_1 C7_1 C12_1 C11_1 -1.3(2) . . . . ?
C6_1 C7_1 C12_1 C11_1 179.33(12) . . . . ?
C8_1 C7_1 C12_1 B1_1 176.74(13) . . . . ?
C6_1 C7_1 C12_1 B1_1 -2.62(15) . . . . ?
N1_3 B1_1 C12_1 C11_1 63.24(19) . . . . ?
C1_1 B1_1 C12_1 C11_1 179.62(15) . . . . ?
C1_2 B1_1 C12_1 C11_1 -55.3(2) . . . . ?
N1_3 B1_1 C12_1 C7_1 -114.36(12) . . . . ?
C1_1 B1_1 C12_1 C7_1 2.02(14) . . . . ?
C1_2 B1_1 C12_1 C7_1 127.06(12) . . . . ?
N1_3 B1_1 C1_2 C2_2 178.09(10) . . . . ?
C12_1 B1_1 C1_2 C2_2 -60.66(15) . . . . ?
C1_1 B1_1 C1_2 C2_2 55.68(16) . . . . ?
N1_3 B1_1 C1_2 B3_2 34.70(15) . . . . ?
C12_1 B1_1 C1_2 B3_2 155.94(12) . . . . ?
C1_1 B1_1 C1_2 B3_2 -87.71(15) . . . . ?
N1_3 B1_1 C1_2 B4_2 -39.40(14) . . . . ?
C12_1 B1_1 C1_2 B4_2 81.84(15) . . . . ?
C1_1 B1_1 C1_2 B4_2 -161.81(11) . . . . ?
N1_3 B1_1 C1_2 B5_2 -111.53(12) . . . . ?
C12_1 B1_1 C1_2 B5_2 9.71(17) . . . . ?
C1_1 B1_1 C1_2 B5_2 126.06(12) . . . . ?
N1_3 B1_1 C1_2 B6_2 107.54(12) . . . . ?
C12_1 B1_1 C1_2 B6_2 -131.21(12) . . . . ?
C1_1 B1_1 C1_2 B6_2 -14.87(17) . . . . ?
B1_1 C1_2 C2_2 C3_2 -0.43(18) . . . . ?
B3_2 C1_2 C2_2 C3_2 147.40(13) . . . . ?
B4_2 C1_2 C2_2 C3_2 -147.24(13) . . . . ?
B5_2 C1_2 C2_2 C3_2 -108.00(14) . . . . ?
B6_2 C1_2 C2_2 C3_2 108.21(14) . . . . ?
B1_1 C1_2 C2_2 B6_2 -108.65(12) . . . . ?
B3_2 C1_2 C2_2 B6_2 39.19(10) . . . . ?
B4_2 C1_2 C2_2 B6_2 104.55(11) . . . . ?
B5_2 C1_2 C2_2 B6_2 143.78(11) . . . . ?
B1_1 C1_2 C2_2 B5_2 107.57(12) . . . . ?
B3_2 C1_2 C2_2 B5_2 -104.60(11) . . . . ?
B4_2 C1_2 C2_2 B5_2 -39.24(10) . . . . ?
B6_2 C1_2 C2_2 B5_2 -143.78(11) . . . . ?
B1_1 C1_2 C2_2 B7_2 -146.97(11) . . . . ?
B3_2 C1_2 C2_2 B7_2 0.86(14) . . . . ?
B4_2 C1_2 C2_2 B7_2 66.22(13) . . . . ?
B5_2 C1_2 C2_2 B7_2 105.46(12) . . . . ?
B6_2 C1_2 C2_2 B7_2 -38.33(11) . . . . ?
B1_1 C1_2 C2_2 B11_2 145.52(11) . . . . ?
B3_2 C1_2 C2_2 B11_2 -66.64(13) . . . . ?
B4_2 C1_2 C2_2 B11_2 -1.28(14) . . . . ?
B5_2 C1_2 C2_2 B11_2 37.96(11) . . . . ?
B6_2 C1_2 C2_2 B11_2 -105.83(12) . . . . ?
C2_2 C1_2 B4_2 B5_2 38.61(10) . . . . ?
B1_1 C1_2 B4_2 B5_2 -108.13(12) . . . . ?
B3_2 C1_2 B4_2 B5_2 139.80(11) . . . . ?
B6_2 C1_2 B4_2 B5_2 102.40(12) . . . . ?
C2_2 C1_2 B4_2 B3_2 -101.19(11) . . . . ?
B1_1 C1_2 B4_2 B3_2 112.07(13) . . . . ?
B5_2 C1_2 B4_2 B3_2 -139.80(11) . . . . ?
B6_2 C1_2 B4_2 B3_2 -37.39(11) . . . . ?
C2_2 C1_2 B4_2 B10_2 0.20(13) . . . . ?
B1_1 C1_2 B4_2 B10_2 -146.54(11) . . . . ?
B3_2 C1_2 B4_2 B10_2 101.39(11) . . . . ?
B5_2 C1_2 B4_2 B10_2 -38.41(10) . . . . ?
B6_2 C1_2 B4_2 B10_2 63.99(13) . . . . ?
C2_2 C1_2 B4_2 B9_2 -62.79(13) . . . . ?
B1_1 C1_2 B4_2 B9_2 150.48(11) . . . . ?
B3_2 C1_2 B4_2 B9_2 38.40(10) . . . . ?
B5_2 C1_2 B4_2 B9_2 -101.40(12) . . . . ?
B6_2 C1_2 B4_2 B9_2 1.01(14) . . . . ?
C3_2 C2_2 B5_2 C1_2 109.28(13) . . . . ?
B6_2 C2_2 B5_2 C1_2 -34.62(10) . . . . ?
B7_2 C2_2 B5_2 C1_2 -103.52(12) . . . . ?
B11_2 C2_2 B5_2 C1_2 -139.77(11) . . . . ?
C3_2 C2_2 B5_2 B4_2 146.78(12) . . . . ?
C1_2 C2_2 B5_2 B4_2 37.50(9) . . . . ?
B6_2 C2_2 B5_2 B4_2 2.88(14) . . . . ?
B7_2 C2_2 B5_2 B4_2 -66.02(14) . . . . ?
B11_2 C2_2 B5_2 B4_2 -102.26(12) . . . . ?
C3_2 C2_2 B5_2 B11_2 -110.95(14) . . . . ?
C1_2 C2_2 B5_2 B11_2 139.77(11) . . . . ?
B6_2 C2_2 B5_2 B11_2 105.15(12) . . . . ?
B7_2 C2_2 B5_2 B11_2 36.25(11) . . . . ?
C3_2 C2_2 B5_2 B10_2 -150.37(12) . . . . ?
C1_2 C2_2 B5_2 B10_2 100.34(11) . . . . ?
B6_2 C2_2 B5_2 B10_2 65.73(13) . . . . ?
B7_2 C2_2 B5_2 B10_2 -3.18(15) . . . . ?
B11_2 C2_2 B5_2 B10_2 -39.42(10) . . . . ?
B1_1 C1_2 B5_2 C2_2 -111.27(12) . . . . ?
B3_2 C1_2 B5_2 C2_2 99.15(11) . . . . ?
B4_2 C1_2 B5_2 C2_2 136.75(11) . . . . ?
B6_2 C1_2 B5_2 C2_2 33.00(10) . . . . ?
C2_2 C1_2 B5_2 B4_2 -136.75(11) . . . . ?
B1_1 C1_2 B5_2 B4_2 111.98(12) . . . . ?
B3_2 C1_2 B5_2 B4_2 -37.60(10) . . . . ?
B6_2 C1_2 B5_2 B4_2 -103.75(12) . . . . ?
C2_2 C1_2 B5_2 B11_2 -35.42(10) . . . . ?
B1_1 C1_2 B5_2 B11_2 -146.68(11) . . . . ?
B3_2 C1_2 B5_2 B11_2 63.73(13) . . . . ?
B4_2 C1_2 B5_2 B11_2 101.34(12) . . . . ?
B6_2 C1_2 B5_2 B11_2 -2.41(14) . . . . ?
C2_2 C1_2 B5_2 B10_2 -98.30(11) . . . . ?
B1_1 C1_2 B5_2 B10_2 150.44(11) . . . . ?
B3_2 C1_2 B5_2 B10_2 0.85(14) . . . . ?
B4_2 C1_2 B5_2 B10_2 38.46(10) . . . . ?
B6_2 C1_2 B5_2 B10_2 -65.29(13) . . . . ?
C1_2 B4_2 B5_2 C2_2 -37.29(9) . . . . ?
B3_2 B4_2 B5_2 C2_2 -1.71(14) . . . . ?
B10_2 B4_2 B5_2 C2_2 99.43(11) . . . . ?
B9_2 B4_2 B5_2 C2_2 61.99(13) . . . . ?
B3_2 B4_2 B5_2 C1_2 35.59(10) . . . . ?
B10_2 B4_2 B5_2 C1_2 136.73(11) . . . . ?
B9_2 B4_2 B5_2 C1_2 99.29(11) . . . . ?
C1_2 B4_2 B5_2 B11_2 -99.24(11) . . . . ?
B3_2 B4_2 B5_2 B11_2 -63.66(13) . . . . ?
B10_2 B4_2 B5_2 B11_2 37.48(10) . . . . ?
B9_2 B4_2 B5_2 B11_2 0.04(14) . . . . ?
C1_2 B4_2 B5_2 B10_2 -136.73(11) . . . . ?
B3_2 B4_2 B5_2 B10_2 -101.14(12) . . . . ?
B9_2 B4_2 B5_2 B10_2 -37.44(10) . . . . ?
C3_2 C2_2 B6_2 C1_2 -109.34(13) . . . . ?
B5_2 C2_2 B6_2 C1_2 34.52(10) . . . . ?
B7_2 C2_2 B6_2 C1_2 139.67(11) . . . . ?
B11_2 C2_2 B6_2 C1_2 103.06(12) . . . . ?
C3_2 C2_2 B6_2 B3_2 -146.69(12) . . . . ?
C1_2 C2_2 B6_2 B3_2 -37.35(9) . . . . ?
B5_2 C2_2 B6_2 B3_2 -2.83(14) . . . . ?
B7_2 C2_2 B6_2 B3_2 102.31(12) . . . . ?
B11_2 C2_2 B6_2 B3_2 65.71(13) . . . . ?
C3_2 C2_2 B6_2 B8_2 150.55(12) . . . . ?
C1_2 C2_2 B6_2 B8_2 -100.11(11) . . . . ?
B5_2 C2_2 B6_2 B8_2 -65.59(13) . . . . ?
B7_2 C2_2 B6_2 B8_2 39.55(10) . . . . ?
B11_2 C2_2 B6_2 B8_2 2.95(15) . . . . ?
C3_2 C2_2 B6_2 B7_2 110.99(13) . . . . ?
C1_2 C2_2 B6_2 B7_2 -139.67(11) . . . . ?
B5_2 C2_2 B6_2 B7_2 -105.15(12) . . . . ?
B11_2 C2_2 B6_2 B7_2 -36.61(11) . . . . ?
B1_1 C1_2 B6_2 C2_2 110.81(12) . . . . ?
B3_2 C1_2 B6_2 C2_2 -136.79(11) . . . . ?
B4_2 C1_2 B6_2 C2_2 -99.21(11) . . . . ?
B5_2 C1_2 B6_2 C2_2 -33.08(10) . . . . ?
C2_2 C1_2 B6_2 B3_2 136.79(11) . . . . ?
B1_1 C1_2 B6_2 B3_2 -112.41(13) . . . . ?
B4_2 C1_2 B6_2 B3_2 37.58(11) . . . . ?
B5_2 C1_2 B6_2 B3_2 103.71(12) . . . . ?
C2_2 C1_2 B6_2 B8_2 98.26(12) . . . . ?
B1_1 C1_2 B6_2 B8_2 -150.93(11) . . . . ?
B3_2 C1_2 B6_2 B8_2 -38.53(11) . . . . ?
B4_2 C1_2 B6_2 B8_2 -0.95(15) . . . . ?
B5_2 C1_2 B6_2 B8_2 65.18(13) . . . . ?
C2_2 C1_2 B6_2 B7_2 35.30(10) . . . . ?
B1_1 C1_2 B6_2 B7_2 146.11(12) . . . . ?
B3_2 C1_2 B6_2 B7_2 -101.48(12) . . . . ?
B4_2 C1_2 B6_2 B7_2 -63.90(14) . . . . ?
B5_2 C1_2 B6_2 B7_2 2.23(14) . . . . ?
C3_2 C2_2 B7_2 B11_2 110.19(14) . . . . ?
C1_2 C2_2 B7_2 B11_2 -103.71(12) . . . . ?
B6_2 C2_2 B7_2 B11_2 -141.73(11) . . . . ?
B5_2 C2_2 B7_2 B11_2 -36.30(11) . . . . ?
C3_2 C2_2 B7_2 B6_2 -108.08(14) . . . . ?
C1_2 C2_2 B7_2 B6_2 38.03(10) . . . . ?
B5_2 C2_2 B7_2 B6_2 105.43(12) . . . . ?
B11_2 C2_2 B7_2 B6_2 141.73(11) . . . . ?
C3_2 C2_2 B7_2 B8_2 -147.47(13) . . . . ?
C1_2 C2_2 B7_2 B8_2 -1.37(14) . . . . ?
B6_2 C2_2 B7_2 B8_2 -39.40(10) . . . . ?
B5_2 C2_2 B7_2 B8_2 66.04(14) . . . . ?
B11_2 C2_2 B7_2 B8_2 102.34(12) . . . . ?
C3_2 C2_2 B7_2 B12_2 149.88(13) . . . . ?
C1_2 C2_2 B7_2 B12_2 -64.01(14) . . . . ?
B6_2 C2_2 B7_2 B12_2 -102.04(12) . . . . ?
B5_2 C2_2 B7_2 B12_2 3.39(15) . . . . ?
B11_2 C2_2 B7_2 B12_2 39.70(10) . . . . ?
C1_2 B6_2 B7_2 C2_2 -35.15(10) . . . . ?
B3_2 B6_2 B7_2 C2_2 -97.05(11) . . . . ?
B8_2 B6_2 B7_2 C2_2 -134.90(11) . . . . ?
C2_2 B6_2 B7_2 B11_2 34.00(10) . . . . ?
C1_2 B6_2 B7_2 B11_2 -1.15(15) . . . . ?
B3_2 B6_2 B7_2 B11_2 -63.05(14) . . . . ?
B8_2 B6_2 B7_2 B11_2 -100.90(12) . . . . ?
C2_2 B6_2 B7_2 B8_2 134.90(11) . . . . ?
C1_2 B6_2 B7_2 B8_2 99.74(12) . . . . ?
B3_2 B6_2 B7_2 B8_2 37.85(10) . . . . ?
C2_2 B6_2 B7_2 B12_2 97.61(12) . . . . ?
C1_2 B6_2 B7_2 B12_2 62.46(14) . . . . ?
B3_2 B6_2 B7_2 B12_2 0.57(15) . . . . ?
B8_2 B6_2 B7_2 B12_2 -37.28(10) . . . . ?
C2_2 B6_2 B8_2 B7_2 -38.96(10) . . . . ?
C1_2 B6_2 B8_2 B7_2 -100.01(12) . . . . ?
B3_2 B6_2 B8_2 B7_2 -137.84(11) . . . . ?
C2_2 B6_2 B8_2 B3_2 98.88(11) . . . . ?
C1_2 B6_2 B8_2 B3_2 37.83(10) . . . . ?
B7_2 B6_2 B8_2 B3_2 137.84(11) . . . . ?
C2_2 B6_2 B8_2 B12_2 -1.76(14) . . . . ?
C1_2 B6_2 B8_2 B12_2 -62.81(14) . . . . ?
B3_2 B6_2 B8_2 B12_2 -100.64(12) . . . . ?
B7_2 B6_2 B8_2 B12_2 37.19(10) . . . . ?
C2_2 B6_2 B8_2 B9_2 61.56(13) . . . . ?
C1_2 B6_2 B8_2 B9_2 0.51(15) . . . . ?
B3_2 B6_2 B8_2 B9_2 -37.33(11) . . . . ?
B7_2 B6_2 B8_2 B9_2 100.51(12) . . . . ?
C2_2 B7_2 B8_2 B6_2 38.80(10) . . . . ?
B11_2 B7_2 B8_2 B6_2 100.74(12) . . . . ?
B12_2 B7_2 B8_2 B6_2 138.43(11) . . . . ?
C2_2 B7_2 B8_2 B3_2 1.33(14) . . . . ?
B11_2 B7_2 B8_2 B3_2 63.27(14) . . . . ?
B6_2 B7_2 B8_2 B3_2 -37.47(10) . . . . ?
B12_2 B7_2 B8_2 B3_2 100.96(12) . . . . ?
C2_2 B7_2 B8_2 B12_2 -99.64(11) . . . . ?
B11_2 B7_2 B8_2 B12_2 -37.69(10) . . . . ?
B6_2 B7_2 B8_2 B12_2 -138.43(11) . . . . ?
C2_2 B7_2 B8_2 B9_2 -62.06(13) . . . . ?
B11_2 B7_2 B8_2 B9_2 -0.11(14) . . . . ?
B6_2 B7_2 B8_2 B9_2 -100.85(12) . . . . ?
B12_2 B7_2 B8_2 B9_2 37.58(10) . . . . ?
C1_2 B4_2 B9_2 B12_2 62.75(13) . . . . ?
B5_2 B4_2 B9_2 B12_2 -0.12(14) . . . . ?
B3_2 B4_2 B9_2 B12_2 100.62(12) . . . . ?
B10_2 B4_2 B9_2 B12_2 -37.60(10) . . . . ?
C1_2 B4_2 B9_2 B10_2 100.35(11) . . . . ?
B5_2 B4_2 B9_2 B10_2 37.48(10) . . . . ?
B3_2 B4_2 B9_2 B10_2 138.22(11) . . . . ?
C1_2 B4_2 B9_2 B8_2 -0.65(14) . . . . ?
B5_2 B4_2 B9_2 B8_2 -63.53(13) . . . . ?
B3_2 B4_2 B9_2 B8_2 37.21(11) . . . . ?
B10_2 B4_2 B9_2 B8_2 -101.01(12) . . . . ?
C1_2 B4_2 B9_2 B3_2 -37.86(10) . . . . ?
B5_2 B4_2 B9_2 B3_2 -100.74(12) . . . . ?
B10_2 B4_2 B9_2 B3_2 -138.22(11) . . . . ?
B6_2 B8_2 B9_2 B12_2 -101.01(12) . . . . ?
B7_2 B8_2 B9_2 B12_2 -37.62(10) . . . . ?
B3_2 B8_2 B9_2 B12_2 -138.19(11) . . . . ?
B6_2 B8_2 B9_2 B10_2 -63.26(14) . . . . ?
B7_2 B8_2 B9_2 B10_2 0.13(14) . . . . ?
B3_2 B8_2 B9_2 B10_2 -100.43(12) . . . . ?
B12_2 B8_2 B9_2 B10_2 37.76(10) . . . . ?
B6_2 B8_2 B9_2 B4_2 0.09(15) . . . . ?
B7_2 B8_2 B9_2 B4_2 63.48(14) . . . . ?
B3_2 B8_2 B9_2 B4_2 -37.09(10) . . . . ?
B12_2 B8_2 B9_2 B4_2 101.10(12) . . . . ?
B6_2 B8_2 B9_2 B3_2 37.18(11) . . . . ?
B7_2 B8_2 B9_2 B3_2 100.56(12) . . . . ?
B12_2 B8_2 B9_2 B3_2 138.19(11) . . . . ?
C2_2 B5_2 B10_2 B11_2 39.05(10) . . . . ?
C1_2 B5_2 B10_2 B11_2 100.22(11) . . . . ?
B4_2 B5_2 B10_2 B11_2 138.06(11) . . . . ?
C2_2 B5_2 B10_2 B9_2 -61.63(13) . . . . ?
C1_2 B5_2 B10_2 B9_2 -0.45(14) . . . . ?
B4_2 B5_2 B10_2 B9_2 37.38(10) . . . . ?
B11_2 B5_2 B10_2 B9_2 -100.67(12) . . . . ?
C2_2 B5_2 B10_2 B4_2 -99.01(11) . . . . ?
C1_2 B5_2 B10_2 B4_2 -37.83(10) . . . . ?
B11_2 B5_2 B10_2 B4_2 -138.06(11) . . . . ?
C2_2 B5_2 B10_2 B12_2 1.62(14) . . . . ?
C1_2 B5_2 B10_2 B12_2 62.79(13) . . . . ?
B4_2 B5_2 B10_2 B12_2 100.63(12) . . . . ?
B11_2 B5_2 B10_2 B12_2 -37.43(11) . . . . ?
B12_2 B9_2 B10_2 B11_2 37.59(10) . . . . ?
B4_2 B9_2 B10_2 B11_2 -100.45(12) . . . . ?
B8_2 B9_2 B10_2 B11_2 -0.10(14) . . . . ?
B3_2 B9_2 B10_2 B11_2 -63.34(13) . . . . ?
B12_2 B9_2 B10_2 B5_2 100.85(12) . . . . ?
B4_2 B9_2 B10_2 B5_2 -37.19(10) . . . . ?
B8_2 B9_2 B10_2 B5_2 63.15(13) . . . . ?
B3_2 B9_2 B10_2 B5_2 -0.09(14) . . . . ?
B12_2 B9_2 B10_2 B4_2 138.04(11) . . . . ?
B8_2 B9_2 B10_2 B4_2 100.34(12) . . . . ?
B3_2 B9_2 B10_2 B4_2 37.10(10) . . . . ?
B4_2 B9_2 B10_2 B12_2 -138.04(11) . . . . ?
B8_2 B9_2 B10_2 B12_2 -37.70(10) . . . . ?
B3_2 B9_2 B10_2 B12_2 -100.93(12) . . . . ?
C1_2 B4_2 B10_2 B11_2 0.90(14) . . . . ?
B5_2 B4_2 B10_2 B11_2 -37.36(10) . . . . ?
B3_2 B4_2 B10_2 B11_2 63.21(14) . . . . ?
B9_2 B4_2 B10_2 B11_2 100.74(12) . . . . ?
C1_2 B4_2 B10_2 B5_2 38.26(10) . . . . ?
B3_2 B4_2 B10_2 B5_2 100.57(12) . . . . ?
B9_2 B4_2 B10_2 B5_2 138.10(11) . . . . ?
C1_2 B4_2 B10_2 B9_2 -99.84(11) . . . . ?
B5_2 B4_2 B10_2 B9_2 -138.10(11) . . . . ?
B3_2 B4_2 B10_2 B9_2 -37.53(10) . . . . ?
C1_2 B4_2 B10_2 B12_2 -62.41(13) . . . . ?
B5_2 B4_2 B10_2 B12_2 -100.67(12) . . . . ?
B3_2 B4_2 B10_2 B12_2 -0.10(14) . . . . ?
B9_2 B4_2 B10_2 B12_2 37.43(11) . . . . ?
C3_2 C2_2 B11_2 B7_2 -110.12(14) . . . . ?
C1_2 C2_2 B11_2 B7_2 104.39(12) . . . . ?
B6_2 C2_2 B11_2 B7_2 36.80(11) . . . . ?
B5_2 C2_2 B11_2 B7_2 142.09(12) . . . . ?
C3_2 C2_2 B11_2 B10_2 147.30(13) . . . . ?
C1_2 C2_2 B11_2 B10_2 1.80(14) . . . . ?
B6_2 C2_2 B11_2 B10_2 -65.78(14) . . . . ?
B5_2 C2_2 B11_2 B10_2 39.50(10) . . . . ?
B7_2 C2_2 B11_2 B10_2 -102.58(12) . . . . ?
C3_2 C2_2 B11_2 B5_2 107.80(14) . . . . ?
C1_2 C2_2 B11_2 B5_2 -37.70(10) . . . . ?
B6_2 C2_2 B11_2 B5_2 -105.28(12) . . . . ?
B7_2 C2_2 B11_2 B5_2 -142.09(12) . . . . ?
C3_2 C2_2 B11_2 B12_2 -149.81(13) . . . . ?
C1_2 C2_2 B11_2 B12_2 64.69(13) . . . . ?
B6_2 C2_2 B11_2 B12_2 -2.89(15) . . . . ?
B5_2 C2_2 B11_2 B12_2 102.39(12) . . . . ?
B7_2 C2_2 B11_2 B12_2 -39.69(10) . . . . ?
B6_2 B7_2 B11_2 C2_2 -33.79(10) . . . . ?
B8_2 B7_2 B11_2 C2_2 -97.12(12) . . . . ?
B12_2 B7_2 B11_2 C2_2 -134.83(11) . . . . ?
C2_2 B7_2 B11_2 B10_2 97.17(12) . . . . ?
B6_2 B7_2 B11_2 B10_2 63.38(14) . . . . ?
B8_2 B7_2 B11_2 B10_2 0.05(15) . . . . ?
B12_2 B7_2 B11_2 B10_2 -37.66(10) . . . . ?
C2_2 B7_2 B11_2 B5_2 33.50(10) . . . . ?
B6_2 B7_2 B11_2 B5_2 -0.29(15) . . . . ?
B8_2 B7_2 B11_2 B5_2 -63.62(14) . . . . ?
B12_2 B7_2 B11_2 B5_2 -101.33(12) . . . . ?
C2_2 B7_2 B11_2 B12_2 134.83(11) . . . . ?
B6_2 B7_2 B11_2 B12_2 101.04(12) . . . . ?
B8_2 B7_2 B11_2 B12_2 37.71(10) . . . . ?
B5_2 B10_2 B11_2 C2_2 -38.81(10) . . . . ?
B9_2 B10_2 B11_2 C2_2 61.72(13) . . . . ?
B4_2 B10_2 B11_2 C2_2 -1.61(14) . . . . ?
B12_2 B10_2 B11_2 C2_2 99.28(12) . . . . ?
B5_2 B10_2 B11_2 B7_2 -100.50(12) . . . . ?
B9_2 B10_2 B11_2 B7_2 0.03(14) . . . . ?
B4_2 B10_2 B11_2 B7_2 -63.30(14) . . . . ?
B12_2 B10_2 B11_2 B7_2 37.59(10) . . . . ?
B9_2 B10_2 B11_2 B5_2 100.53(12) . . . . ?
B4_2 B10_2 B11_2 B5_2 37.20(10) . . . . ?
B12_2 B10_2 B11_2 B5_2 138.09(11) . . . . ?
B5_2 B10_2 B11_2 B12_2 -138.09(11) . . . . ?
B9_2 B10_2 B11_2 B12_2 -37.56(10) . . . . ?
B4_2 B10_2 B11_2 B12_2 -100.89(12) . . . . ?
C1_2 B5_2 B11_2 C2_2 35.17(10) . . . . ?
B4_2 B5_2 B11_2 C2_2 97.32(11) . . . . ?
B10_2 B5_2 B11_2 C2_2 135.00(11) . . . . ?
C2_2 B5_2 B11_2 B7_2 -33.54(10) . . . . ?
C1_2 B5_2 B11_2 B7_2 1.63(15) . . . . ?
B4_2 B5_2 B11_2 B7_2 63.79(14) . . . . ?
B10_2 B5_2 B11_2 B7_2 101.46(12) . . . . ?
C2_2 B5_2 B11_2 B10_2 -135.00(11) . . . . ?
C1_2 B5_2 B11_2 B10_2 -99.83(12) . . . . ?
B4_2 B5_2 B11_2 B10_2 -37.67(10) . . . . ?
C2_2 B5_2 B11_2 B12_2 -97.27(12) . . . . ?
C1_2 B5_2 B11_2 B12_2 -62.11(14) . . . . ?
B4_2 B5_2 B11_2 B12_2 0.05(14) . . . . ?
B10_2 B5_2 B11_2 B12_2 37.72(10) . . . . ?
C2_2 B11_2 B12_2 B7_2 39.01(10) . . . . ?
B10_2 B11_2 B12_2 B7_2 138.20(11) . . . . ?
B5_2 B11_2 B12_2 B7_2 100.58(12) . . . . ?
C2_2 B11_2 B12_2 B9_2 -61.70(13) . . . . ?
B7_2 B11_2 B12_2 B9_2 -100.71(12) . . . . ?
B10_2 B11_2 B12_2 B9_2 37.49(10) . . . . ?
B5_2 B11_2 B12_2 B9_2 -0.12(14) . . . . ?
C2_2 B11_2 B12_2 B8_2 1.60(14) . . . . ?
B7_2 B11_2 B12_2 B8_2 -37.41(11) . . . . ?
B10_2 B11_2 B12_2 B8_2 100.79(12) . . . . ?
B5_2 B11_2 B12_2 B8_2 63.17(13) . . . . ?
C2_2 B11_2 B12_2 B10_2 -99.19(11) . . . . ?
B7_2 B11_2 B12_2 B10_2 -138.20(11) . . . . ?
B5_2 B11_2 B12_2 B10_2 -37.62(10) . . . . ?
C2_2 B7_2 B12_2 B11_2 -39.23(10) . . . . ?
B6_2 B7_2 B12_2 B11_2 -100.76(12) . . . . ?
B8_2 B7_2 B12_2 B11_2 -137.92(11) . . . . ?
C2_2 B7_2 B12_2 B9_2 61.01(13) . . . . ?
B11_2 B7_2 B12_2 B9_2 100.24(12) . . . . ?
B6_2 B7_2 B12_2 B9_2 -0.52(14) . . . . ?
B8_2 B7_2 B12_2 B9_2 -37.68(10) . . . . ?
C2_2 B7_2 B12_2 B8_2 98.69(12) . . . . ?
B11_2 B7_2 B12_2 B8_2 137.92(11) . . . . ?
B6_2 B7_2 B12_2 B8_2 37.16(10) . . . . ?
C2_2 B7_2 B12_2 B10_2 -2.17(14) . . . . ?
B11_2 B7_2 B12_2 B10_2 37.06(10) . . . . ?
B6_2 B7_2 B12_2 B10_2 -63.70(14) . . . . ?
B8_2 B7_2 B12_2 B10_2 -100.86(12) . . . . ?
B10_2 B9_2 B12_2 B11_2 -37.37(10) . . . . ?
B4_2 B9_2 B12_2 B11_2 0.15(14) . . . . ?
B8_2 B9_2 B12_2 B11_2 100.47(12) . . . . ?
B3_2 B9_2 B12_2 B11_2 63.16(13) . . . . ?
B10_2 B9_2 B12_2 B7_2 -100.26(12) . . . . ?
B4_2 B9_2 B12_2 B7_2 -62.74(13) . . . . ?
B8_2 B9_2 B12_2 B7_2 37.58(10) . . . . ?
B3_2 B9_2 B12_2 B7_2 0.27(14) . . . . ?
B10_2 B9_2 B12_2 B8_2 -137.83(11) . . . . ?
B4_2 B9_2 B12_2 B8_2 -100.32(12) . . . . ?
B3_2 B9_2 B12_2 B8_2 -37.31(10) . . . . ?
B4_2 B9_2 B12_2 B10_2 37.52(10) . . . . ?
B8_2 B9_2 B12_2 B10_2 137.83(11) . . . . ?
B3_2 B9_2 B12_2 B10_2 100.53(12) . . . . ?
B6_2 B8_2 B12_2 B11_2 0.10(14) . . . . ?
B7_2 B8_2 B12_2 B11_2 37.31(10) . . . . ?
B3_2 B8_2 B12_2 B11_2 -63.08(14) . . . . ?
B9_2 B8_2 B12_2 B11_2 -100.49(12) . . . . ?
B6_2 B8_2 B12_2 B7_2 -37.22(10) . . . . ?
B3_2 B8_2 B12_2 B7_2 -100.39(12) . . . . ?
B9_2 B8_2 B12_2 B7_2 -137.80(11) . . . . ?
B6_2 B8_2 B12_2 B9_2 100.58(12) . . . . ?
B7_2 B8_2 B12_2 B9_2 137.80(11) . . . . ?
B3_2 B8_2 B12_2 B9_2 37.41(11) . . . . ?
B6_2 B8_2 B12_2 B10_2 62.99(14) . . . . ?
B7_2 B8_2 B12_2 B10_2 100.21(12) . . . . ?
B3_2 B8_2 B12_2 B10_2 -0.19(15) . . . . ?
B9_2 B8_2 B12_2 B10_2 -37.59(10) . . . . ?
B5_2 B10_2 B12_2 B11_2 37.41(10) . . . . ?
B9_2 B10_2 B12_2 B11_2 137.85(11) . . . . ?
B4_2 B10_2 B12_2 B11_2 100.37(12) . . . . ?
B11_2 B10_2 B12_2 B7_2 -37.07(10) . . . . ?
B5_2 B10_2 B12_2 B7_2 0.35(15) . . . . ?
B9_2 B10_2 B12_2 B7_2 100.79(12) . . . . ?
B4_2 B10_2 B12_2 B7_2 63.30(14) . . . . ?
B11_2 B10_2 B12_2 B9_2 -137.85(11) . . . . ?
B5_2 B10_2 B12_2 B9_2 -100.44(12) . . . . ?
B4_2 B10_2 B12_2 B9_2 -37.49(10) . . . . ?
B11_2 B10_2 B12_2 B8_2 -100.19(12) . . . . ?
B5_2 B10_2 B12_2 B8_2 -62.78(14) . . . . ?
B9_2 B10_2 B12_2 B8_2 37.66(10) . . . . ?
B4_2 B10_2 B12_2 B8_2 0.18(15) . . . . ?
C2_2 C1_2 B3_2 B6_2 -38.46(10) . . . . ?
B1_1 C1_2 B3_2 B6_2 109.06(13) . . . . ?
B4_2 C1_2 B3_2 B6_2 -139.84(11) . . . . ?
B5_2 C1_2 B3_2 B6_2 -102.43(11) . . . . ?
C2_2 C1_2 B3_2 B4_2 101.38(11) . . . . ?
B1_1 C1_2 B3_2 B4_2 -111.10(13) . . . . ?
B5_2 C1_2 B3_2 B4_2 37.41(10) . . . . ?
B6_2 C1_2 B3_2 B4_2 139.84(11) . . . . ?
C2_2 C1_2 B3_2 B8_2 0.03(13) . . . . ?
B1_1 C1_2 B3_2 B8_2 147.56(11) . . . . ?
B4_2 C1_2 B3_2 B8_2 -101.35(12) . . . . ?
B5_2 C1_2 B3_2 B8_2 -63.94(13) . . . . ?
B6_2 C1_2 B3_2 B8_2 38.49(10) . . . . ?
C2_2 C1_2 B3_2 B9_2 63.06(13) . . . . ?
B1_1 C1_2 B3_2 B9_2 -149.41(11) . . . . ?
B4_2 C1_2 B3_2 B9_2 -38.32(10) . . . . ?
B5_2 C1_2 B3_2 B9_2 -0.91(14) . . . . ?
B6_2 C1_2 B3_2 B9_2 101.52(12) . . . . ?
C2_2 B6_2 B3_2 C1_2 37.20(9) . . . . ?
B8_2 B6_2 B3_2 C1_2 136.55(11) . . . . ?
B7_2 B6_2 B3_2 C1_2 98.81(12) . . . . ?
C2_2 B6_2 B3_2 B4_2 1.58(14) . . . . ?
C1_2 B6_2 B3_2 B4_2 -35.62(10) . . . . ?
B8_2 B6_2 B3_2 B4_2 100.93(12) . . . . ?
B7_2 B6_2 B3_2 B4_2 63.19(13) . . . . ?
C2_2 B6_2 B3_2 B8_2 -99.35(11) . . . . ?
C1_2 B6_2 B3_2 B8_2 -136.55(11) . . . . ?
B7_2 B6_2 B3_2 B8_2 -37.74(11) . . . . ?
C2_2 B6_2 B3_2 B9_2 -62.00(13) . . . . ?
C1_2 B6_2 B3_2 B9_2 -99.21(11) . . . . ?
B8_2 B6_2 B3_2 B9_2 37.35(10) . . . . ?
B7_2 B6_2 B3_2 B9_2 -0.40(14) . . . . ?
B5_2 B4_2 B3_2 C1_2 -35.85(10) . . . . ?
B10_2 B4_2 B3_2 C1_2 -99.37(11) . . . . ?
B9_2 B4_2 B3_2 C1_2 -136.77(11) . . . . ?
C1_2 B4_2 B3_2 B6_2 35.93(10) . . . . ?
B5_2 B4_2 B3_2 B6_2 0.08(14) . . . . ?
B10_2 B4_2 B3_2 B6_2 -63.44(13) . . . . ?
B9_2 B4_2 B3_2 B6_2 -100.84(12) . . . . ?
C1_2 B4_2 B3_2 B8_2 99.35(12) . . . . ?
B5_2 B4_2 B3_2 B8_2 63.50(13) . . . . ?
B10_2 B4_2 B3_2 B8_2 -0.02(14) . . . . ?
B9_2 B4_2 B3_2 B8_2 -37.42(11) . . . . ?
C1_2 B4_2 B3_2 B9_2 136.77(11) . . . . ?
B5_2 B4_2 B3_2 B9_2 100.92(12) . . . . ?
B10_2 B4_2 B3_2 B9_2 37.40(10) . . . . ?
B6_2 B8_2 B3_2 C1_2 -38.46(10) . . . . ?
B7_2 B8_2 B3_2 C1_2 -0.86(14) . . . . ?
B12_2 B8_2 B3_2 C1_2 62.48(13) . . . . ?
B9_2 B8_2 B3_2 C1_2 99.80(11) . . . . ?
B7_2 B8_2 B3_2 B6_2 37.60(11) . . . . ?
B12_2 B8_2 B3_2 B6_2 100.94(12) . . . . ?
B9_2 B8_2 B3_2 B6_2 138.26(11) . . . . ?
B6_2 B8_2 B3_2 B4_2 -100.81(12) . . . . ?
B7_2 B8_2 B3_2 B4_2 -63.20(14) . . . . ?
B12_2 B8_2 B3_2 B4_2 0.13(15) . . . . ?
B9_2 B8_2 B3_2 B4_2 37.45(10) . . . . ?
B6_2 B8_2 B3_2 B9_2 -138.26(11) . . . . ?
B7_2 B8_2 B3_2 B9_2 -100.66(12) . . . . ?
B12_2 B8_2 B3_2 B9_2 -37.32(10) . . . . ?
B12_2 B9_2 B3_2 C1_2 -62.96(13) . . . . ?
B10_2 B9_2 B3_2 C1_2 0.59(14) . . . . ?
B4_2 B9_2 B3_2 C1_2 37.87(10) . . . . ?
B8_2 B9_2 B3_2 C1_2 -100.34(12) . . . . ?
B12_2 B9_2 B3_2 B6_2 0.08(14) . . . . ?
B10_2 B9_2 B3_2 B6_2 63.63(13) . . . . ?
B4_2 B9_2 B3_2 B6_2 100.91(12) . . . . ?
B8_2 B9_2 B3_2 B6_2 -37.30(10) . . . . ?
B12_2 B9_2 B3_2 B4_2 -100.83(12) . . . . ?
B10_2 B9_2 B3_2 B4_2 -37.28(10) . . . . ?
B8_2 B9_2 B3_2 B4_2 -138.21(12) . . . . ?
B12_2 B9_2 B3_2 B8_2 37.38(10) . . . . ?
B10_2 B9_2 B3_2 B8_2 100.93(12) . . . . ?
B4_2 B9_2 B3_2 B8_2 138.21(12) . . . . ?
C12_1 B1_1 N1_3 C6_3 144.85(12) . . . . ?
C1_1 B1_1 N1_3 C6_3 35.79(16) . . . . ?
C1_2 B1_1 N1_3 C6_3 -89.75(14) . . . . ?
C12_1 B1_1 N1_3 C2_3 -42.92(16) . . . . ?
C1_1 B1_1 N1_3 C2_3 -151.98(12) . . . . ?
C1_2 B1_1 N1_3 C2_3 82.48(14) . . . . ?
C8_3 N2_3 C4_3 C3_3 -177.23(13) . . . . ?
C7_3 N2_3 C4_3 C3_3 -5.4(2) . . . . ?
C8_3 N2_3 C4_3 C5_3 3.3(2) . . . . ?
C7_3 N2_3 C4_3 C5_3 175.12(13) . . . . ?
C2_3 C3_3 C4_3 N2_3 176.87(13) . . . . ?
C2_3 C3_3 C4_3 C5_3 -3.61(19) . . . . ?
N2_3 C4_3 C5_3 C6_3 -176.03(13) . . . . ?
C3_3 C4_3 C5_3 C6_3 4.4(2) . . . . ?
C2_3 N1_3 C6_3 C5_3 -2.7(2) . . . . ?
B1_1 N1_3 C6_3 C5_3 170.02(13) . . . . ?
C4_3 C5_3 C6_3 N1_3 -1.4(2) . . . . ?
C6_3 N1_3 C2_3 C3_3 3.56(19) . . . . ?
B1_1 N1_3 C2_3 C3_3 -169.13(12) . . . . ?
C4_3 C3_3 C2_3 N1_3 -0.4(2) . . . . ?
C6_4 C1_4 C2_4 C3_4 -0.3(2) . . . . ?
C1_4 C2_4 C3_4 C4_4 -0.1(2) . . . . ?
C2_4 C3_4 C4_4 C5_4 0.3(2) . . . . ?
C3_4 C4_4 C5_4 C6_4 -0.2(2) . . . . ?
C2_4 C1_4 C6_4 C5_4 0.5(2) . . . . ?
C4_4 C5_4 C6_4 C1_4 -0.3(2) . . . . ?
